data_4300015
loop_
_publ_author_name
'Masahito Kodera'
'Yoshimitsu Tachi'
'Toshio Kita'
'Hiromu Kobushi'
'Yoshinori Sumi'
'Koji Kano'
'Motoo Shiro'
'Masayuki Koikawa'
'Tadashi Tokii'
'Masaaki Ohba'
'Hisashi Okawa'

_publ_section_title
;
A Cu(II)-Mediated C-H Oxygenation of Sterically Hindered Tripyridine
Ligands To Form Triangular Cu(II)3 Complexes
;
_journal_name_full 'Inorganic Chemistry'
_journal_page_first 226
_journal_page_last 234
_journal_paper_doi 10.1021/ic990331g
_journal_volume 39
_journal_year 2000
_chemical_formula_sum 'C60 H54 Cl Cu3 F12 N9 O3 P2'
_chemical_formula_weight 1465.16
_space_group_IT_number 197
_symmetry_cell_setting cubic
_symmetry_Int_Tables_number 197
_symmetry_space_group_name_Hall 'I 2 2 3'
_symmetry_space_group_name_H-M 'I 2 3'
_audit_creation_date 'Fri Jan  9 13:05:21 1998'
_audit_creation_method 'from TEXRAY.INF file'
_cell_angle_alpha 90
_cell_angle_beta 90
_cell_angle_gamma 90
_cell_formula_units_Z 8
_cell_length_a 24.177(3)
_cell_length_b 24.1765
_cell_length_c 24.1765
_cell_measurement_reflns_used 24
_cell_measurement_temperature 293.2
_cell_measurement_theta_max 15.0
_cell_measurement_theta_min 14.8
_cell_volume 14131.5(18)
_computing_cell_refinement 'Rigaku/AFC Diffractometer Control'
_computing_data_collection 'Rigaku/AFC Diffractometer Control'
_computing_data_reduction teXsan
_computing_publication_material teXsan
_computing_structure_refinement teXsan
_computing_structure_solution SHELXS86
_diffrn_ambient_temperature 293.2
_diffrn_measurement_device 'Rigaku AFC7R'
_diffrn_measurement_method \w-2\q
_diffrn_orient_matrix_UB_11 0.00054
_diffrn_orient_matrix_UB_12 -0.02303
_diffrn_orient_matrix_UB_13 -0.03436
_diffrn_orient_matrix_UB_21 0.00102
_diffrn_orient_matrix_UB_22 -0.03434
_diffrn_orient_matrix_UB_23 0.02303
_diffrn_orient_matrix_UB_31 -0.04135
_diffrn_orient_matrix_UB_32 -0.00114
_diffrn_orient_matrix_UB_33 0.00012
_diffrn_radiation_detector 'scintillation counter'
_diffrn_radiation_monochromator graphite
_diffrn_radiation_source 'Rigaku rotating anode'
_diffrn_radiation_type 'Mo K\a'
_diffrn_radiation_wavelength 0.7107
_diffrn_reflns_av_R_equivalents 0.056
_diffrn_reflns_av_sigmaI/netI 0.102
_diffrn_reflns_limit_h_max 0
_diffrn_reflns_limit_h_min -31
_diffrn_reflns_limit_k_max 22
_diffrn_reflns_limit_k_min 0
_diffrn_reflns_limit_l_max 31
_diffrn_reflns_limit_l_min 0
_diffrn_reflns_number 4511
_diffrn_reflns_reduction_process 'Lp corrections applied'
_diffrn_reflns_theta_max 27.49
_diffrn_reflns_theta_min 2.06
_diffrn_standards_decay_% -1.07
_diffrn_standards_interval_count 150
_diffrn_standards_number 3
_exptl_absorpt_coefficient_mu 1.056
_exptl_absorpt_correction_type none
_exptl_crystal_colour blue
_exptl_crystal_density_diffrn 1.377
_exptl_crystal_density_meas ?
_exptl_crystal_description prismatic
_exptl_crystal_F_000 5944.00
_exptl_crystal_size_max 0.550
_exptl_crystal_size_mid 0.450
_exptl_crystal_size_min 0.450
_refine_diff_density_max 0.68
_refine_diff_density_min -0.57
_refine_ls_extinction_method none
_refine_ls_goodness_of_fit_obs 2.120
_refine_ls_hydrogen_treatment noref
_refine_ls_matrix_type full
_refine_ls_number_constraints 8
_refine_ls_number_parameters 211
_refine_ls_number_reflns 1445
_refine_ls_number_restraints 0
_refine_ls_R_factor_obs 0.0716
_refine_ls_shift/esd_max 0.1660
_refine_ls_shift/esd_mean 0.0150
_refine_ls_structure_factor_coef F
_refine_ls_weighting_scheme unit
_refine_ls_wR_factor_obs 0.0850
_reflns_number_observed 1445
_reflns_number_total 2916
_reflns_observed_criterion >3.0sigma(I)
_cod_depositor_comments
;
The following automatic conversions were performed:

'_exptl_crystal_density_meas' value 'not measured' was changed to '?'
- the value is perceived as not measured.

Automatic conversion script
Id: cif_fix_values 3008 2015-01-20 13:52:24Z robertas 
;
_cod_original_cell_volume 14131(4)
_cod_original_sg_symbol_H-M 'I 2 3 '
_cod_original_formula_sum 'C60 H54 Cl Cu3 F12 N9 O3 P2 '
_cod_database_code 4300015

loop_
_symmetry_equiv_pos_as_xyz
x,y,z
z,x,y
y,z,x
x,-y,-z
z,-x,-y
y,-z,-x
-x,y,-z
-z,x,-y
-y,z,-x
-x,-y,z
-z,-x,y
-y,-z,x
1/2+x,1/2+y,1/2+z
1/2+z,1/2+x,1/2+y
1/2+y,1/2+z,1/2+x
1/2+x,1/2-y,1/2-z
1/2+z,1/2-x,1/2-y
1/2+y,1/2-z,1/2-x
1/2-x,1/2+y,1/2-z
1/2-z,1/2+x,1/2-y
1/2-y,1/2+z,1/2-x
1/2-x,1/2-y,1/2+z
1/2-z,1/2-x,1/2+y
1/2-y,1/2-z,1/2+x

loop_
_atom_site_aniso_label
_atom_site_aniso_U_11
_atom_site_aniso_U_22
_atom_site_aniso_U_33
_atom_site_aniso_U_12
_atom_site_aniso_U_13
_atom_site_aniso_U_23
Cu 0.048(1) 0.055(1) 0.039(1) 0.021(1) 0.0066(10) 0.0047(10)
Cl 0.065(7) 0.0598 0.0598 -0.003(7) -0.0038 -0.0038
O 0.033(5) 0.046(6) 0.030(5) 0.008(5) 0.010(4) -0.001(5)
N(1) 0.047(8) 0.069(10) 0.034(7) 0.018(7) 0.001(6) 0.006(7)
N(2) 0.052(8) 0.065(9) 0.034(7) 0.012(8) 0.010(6) 0.021(7)
N(3) 0.041(8) 0.051(9) 0.064(10) -0.011(7) 0.005(7) -0.001(7)
C(1) 0.035(8) 0.038(8) 0.048(9) 0.003(7) -0.008(7) 0.004(8)
C(2) 0.034(8) 0.041(9) 0.029(7) 0.000(7) 0.005(6) 0.004(7)
C(3) 0.05(1) 0.05(1) 0.05(1) -0.009(9) 0.008(9) 0.002(8)
C(4) 0.07(1) 0.08(1) 0.040(10) 0.00(1) 0.008(10) -0.01(1)
C(5) 0.07(1) 0.12(2) 0.030(9) -0.01(1) -0.020(9) -0.01(1)
C(6) 0.05(1) 0.08(1) 0.029(8) 0.01(1) -0.003(8) -0.002(9)
C(7) 0.08(2) 0.11(2) 0.08(1) 0.01(1) -0.03(1) 0.00(1)
C(8) 0.039(8) 0.036(8) 0.043(8) 0.006(7) 0.006(7) 0.000(8)
C(9) 0.07(1) 0.046(10) 0.05(1) 0.008(9) 0.008(9) 0.001(9)
C(10) 0.10(2) 0.08(1) 0.06(1) -0.01(1) 0.01(1) -0.03(1)
C(11) 0.07(1) 0.043(10) 0.09(1) -0.015(9) 0.01(1) -0.01(1)
C(12) 0.046(10) 0.05(1) 0.07(1) 0.002(9) 0.001(9) 0.000(10)
C(13) 0.09(1) 0.09(2) 0.07(1) -0.03(1) 0.03(1) 0.01(1)
C(14) 0.033(8) 0.045(9) 0.038(8) 0.003(7) 0.007(7) 0.008(7)
C(15) 0.053(10) 0.045(9) 0.053(10) 0.011(9) 0.003(9) 0.016(8)
C(16) 0.08(1) 0.05(1) 0.07(1) 0.00(1) 0.00(1) 0.014(10)
C(17) 0.07(1) 0.08(1) 0.06(1) -0.01(1) 0.00(1) 0.03(1)
C(18) 0.05(1) 0.08(1) 0.06(1) 0.01(1) 0.021(9) 0.022(10)

loop_
_atom_site_label
_atom_site_fract_x
_atom_site_fract_y
_atom_site_fract_z
_atom_site_U_iso_or_equiv
_atom_site_thermal_displace_type
_atom_site_calc_flag
_atom_site_calc_attached_atom
_atom_site_occupancy
_atom_site_refinement_flags
Cu 0.22296(8) 0.26777(9) 0.15861(8) 0.0475(6) Uani d . 1.00 .
Cl 0.1709(2) 0.1709 0.1709 0.062(1) Uani d . 0.33 S
P(1) 1.0000 0.3466 0.5000 0.0629 Uiso d . 0.50 .
P(2) 0.3845 0.3845 0.3845 0.1194 Uiso d . 0.17 .
F(1) 0.9434 0.3482 0.5327 0.1344 Uiso d . 1.00 .
F(2) 0.9775 0.3889 0.4551 0.1709 Uiso d . 1.00 .
F(3) 0.9779 0.2972 0.4632 0.1328 Uiso d . 1.00 .
F(4) 0.4135 0.4135 0.4135 0.3947 Uiso d . 0.33 .
F(5) 0.4309 0.3499 0.3729 0.1394 Uiso d . 0.33 .
F(6) 0.3538 0.3538 0.3538 0.3212 Uiso d . 0.33 .
O 0.2863(4) 0.2284(4) 0.1921(3) 0.036(3) Uani d . 1.00 .
N(1) 0.2561(5) 0.2409(6) 0.0891(5) 0.050(4) Uani d . 1.00 .
N(2) 0.2022(5) 0.3467(6) 0.1418(5) 0.050(4) Uani d . 1.00 .
N(3) 0.3922(5) 0.2974(6) 0.1160(6) 0.052(4) Uani d . 1.00 .
C(1) 0.3312(5) 0.2285(6) 0.1553(6) 0.040(4) Uani d . 1.00 .
C(2) 0.3089(6) 0.2208(6) 0.0958(6) 0.034(4) Uani d . 1.00 .
C(3) 0.3357(7) 0.1969(7) 0.0537(7) 0.050(5) Uani d . 1.00 .
C(4) 0.3114(8) 0.1907(8) 0.0038(8) 0.062(6) Uani d . 1.00 .
C(5) 0.2573(8) 0.2097(9) -0.0031(7) 0.072(6) Uani d . 1.00 .
C(6) 0.2313(7) 0.2344(8) 0.0399(6) 0.055(5) Uani d . 1.00 .
C(7) 0.1727(9) 0.2546(10) 0.0366(9) 0.088(8) Uani d . 1.00 .
C(8) 0.3603(6) 0.2840(6) 0.1595(7) 0.039(4) Uani d . 1.00 .
C(9) 0.3546(8) 0.3171(7) 0.2078(8) 0.057(6) Uani d . 1.00 .
C(10) 0.3836(10) 0.3650(9) 0.2076(8) 0.077(7) Uani d . 1.00 .
C(11) 0.4159(8) 0.3810(7) 0.1652(9) 0.066(6) Uani d . 1.00 .
C(12) 0.4210(7) 0.3442(7) 0.1191(8) 0.054(5) Uani d . 1.00 .
C(13) 0.4590(9) 0.3588(9) 0.0714(9) 0.086(8) Uani d . 1.00 .
C(14) 0.1719(6) 0.3694(6) 0.1805(6) 0.039(4) Uani d . 1.00 .
C(15) 0.1587(7) 0.4256(7) 0.1801(7) 0.050(5) Uani d . 1.00 .
C(16) 0.1782(9) 0.4577(7) 0.1383(8) 0.066(6) Uani d . 1.00 .
C(17) 0.2106(8) 0.4350(9) 0.0991(8) 0.070(7) Uani d . 1.00 .
C(18) 0.2218(8) 0.3775(9) 0.1019(7) 0.065(6) Uani d . 1.00 .
C(19) 1.0000 0.0000 0.3785 0.0911 Uiso d . 0.33 .
C(20) 0.9548 -0.0279 0.3469 0.1210 Uiso d . 0.67 .
C(21) 0.9575 -0.0293 0.2930 0.1064 Uiso d . 0.67 .
C(22) 1.0000 0.0000 0.2620 0.0968 Uiso d . 0.33 .
H(3) 0.3729 0.1845 0.0599 0.0562 Uiso calc . 1.00 .
H(4) 0.3318 0.1738 -0.0264 0.0734 Uiso calc . 1.00 .
H(5) 0.2382 0.2064 -0.0381 0.0773 Uiso calc . 1.00 .
H(7a) 0.1691 0.2923 0.0451 0.0971 Uiso calc . 1.00 .
H(7b) 0.1566 0.2478 0.0006 0.0971 Uiso calc . 1.00 .
H(7c) 0.1490 0.2340 0.0628 0.0971 Uiso calc . 1.00 .
H(9) 0.3315 0.3066 0.2382 0.0691 Uiso calc . 1.00 .
H(10) 0.3826 0.3899 0.2392 0.0870 Uiso calc . 1.00 .
H(11) 0.4353 0.4158 0.1654 0.0730 Uiso calc . 1.00 .
H(13a) 0.4853 0.3306 0.0653 0.0972 Uiso calc . 1.00 .
H(13b) 0.4368 0.3623 0.0377 0.0972 Uiso calc . 1.00 .
H(13c) 0.4771 0.3931 0.0771 0.0972 Uiso calc . 1.00 .
H(15) 0.1363 0.4419 0.2096 0.0571 Uiso calc . 1.00 .
H(16) 0.1688 0.4957 0.1361 0.0773 Uiso calc . 1.00 .
H(17) 0.2256 0.4567 0.0687 0.0822 Uiso calc . 1.00 .
H(18) 0.2458 0.3601 0.0737 0.0754 Uiso calc . 1.00 .

loop_
_atom_type_symbol
_atom_type_oxidation_number
_atom_type_number_in_cell
_atom_type_scat_dispersion_real
_atom_type_scat_dispersion_imag
_atom_type_scat_source
C 0 480 0.003 0.002
;International Tables for Crystallography
(1992, Vol. C, Tables 4.2.6.8 and 6.1.1.1)
;
H 0 432 0.000 0.000
;International Tables for Crystallography
(1992, Vol. C, Table 6.1.1.2)
;
N 0 72 0.006 0.003
;International Tables for Crystallography
(1992, Vol. C, Tables 4.2.6.8 and 6.1.1.1)
;
O 0 24 0.011 0.006
;International Tables for Crystallography
(1992, Vol. C, Tables 4.2.6.8 and 6.1.1.1)
;
P 0 16 0.102 0.094
;International Tables for Crystallography
(1992, Vol. C, Tables 4.2.6.8 and 6.1.1.1)
;
F 0 96 0.017 0.010
;International Tables for Crystallography
(1992, Vol. C, Tables 4.2.6.8 and 6.1.1.1)
;
Cu 0 24 0.320 1.265
;International Tables for Crystallography
(1992, Vol. C, Tables 4.2.6.8 and 6.1.1.1)
;
Cl 0 8 0.148 0.159
;International Tables for Crystallography
(1992, Vol. C, Tables 4.2.6.8 and 6.1.1.1)
;

loop_
_geom_angle_atom_site_label_1
_geom_angle_atom_site_label_2
_geom_angle_atom_site_label_3
_geom_angle
_geom_angle_site_symmetry_1
_geom_angle_site_symmetry_2
_geom_angle_site_symmetry_3
_geom_angle_publ_flag
O Cu O 93.1(5) 1_555 1_555 2_555 yes
O Cu N(1) 82.9(4) 1_555 1_555 1_555 yes
O Cu N(2) 137.1(5) 1_555 1_555 1_555 yes
O Cu N(1) 174.2(5) 2_555 1_555 1_555 yes
O Cu N(2) 81.8(5) 2_555 1_555 1_555 yes
N(1) Cu N(2) 104.0(5) 1_555 1_555 1_555 yes
F(1) P(1) F(1) 177.2148(2) 1_555 1_555 7_756 yes
F(1) P(1) F(2) 91.728(4) 1_555 1_555 1_555 yes
F(1) P(1) F(2) 86.475(4) 1_555 1_555 7_756 yes
F(1) P(1) F(3) 90.441(4) 1_555 1_555 1_555 yes
F(1) P(1) F(3) 91.662(3) 1_555 1_555 7_756 yes
F(1) P(1) F(2) 86.475(4) 7_756 1_555 1_555 yes
F(1) P(1) F(2) 91.728(4) 7_756 1_555 7_756 yes
F(1) P(1) F(3) 91.662(3) 7_756 1_555 1_555 yes
F(1) P(1) F(3) 90.441(4) 7_756 1_555 7_756 yes
F(2) P(1) F(2) 99.748(1) 1_555 1_555 7_756 yes
F(2) P(1) F(3) 89.220(1) 1_555 1_555 1_555 yes
F(2) P(1) F(3) 170.5907(1) 1_555 1_555 7_756 yes
F(2) P(1) F(3) 170.5907(1) 7_756 1_555 1_555 yes
F(2) P(1) F(3) 89.220(1) 7_756 1_555 7_756 yes
F(3) P(1) F(3) 81.979(2) 1_555 1_555 7_756 yes
F(4) P(2) F(5) 89.915(6) 1_555 1_555 1_555 yes
F(4) P(2) F(5) 89.915(1) 1_555 1_555 2_555 yes
F(4) P(2) F(5) 89.915(4) 1_555 1_555 3_555 yes
F(4) P(2) F(6) 180.0 1_555 1_555 1_555 yes
F(5) P(2) F(5) 119.9998(1) 1_555 1_555 2_555 yes
F(5) P(2) F(5) 120.000(3) 1_555 1_555 3_555 yes
F(5) P(2) F(6) 90.085(6) 1_555 1_555 1_555 yes
F(5) P(2) F(5) 120.000(3) 2_555 1_555 3_555 yes
F(5) P(2) F(6) 90.085(1) 2_555 1_555 1_555 yes
F(5) P(2) F(6) 90.085(4) 3_555 1_555 1_555 yes
Cu O Cu 114.0(5) 1_555 1_555 3_555 yes
Cu O C(1) 109.7(8) 1_555 1_555 1_555 yes
Cu O C(1) 115.7(9) 3_555 1_555 1_555 yes
Cu N(1) C(2) 113.1(10) 1_555 1_555 1_555 yes
Cu N(1) C(6) 127(1) 1_555 1_555 1_555 yes
C(2) N(1) C(6) 118(1) 1_555 1_555 1_555 yes
Cu N(2) C(14) 113(1) 1_555 1_555 1_555 yes
Cu N(2) C(18) 126(1) 1_555 1_555 1_555 yes
C(14) N(2) C(18) 119(1) 1_555 1_555 1_555 yes
C(8) N(3) C(12) 117(1) 1_555 1_555 1_555 yes
O C(1) C(2) 108(1) 1_555 1_555 1_555 yes
O C(1) C(8) 108(1) 1_555 1_555 1_555 yes
O C(1) C(14) 107(1) 1_555 1_555 3_555 yes
C(2) C(1) C(8) 109(1) 1_555 1_555 1_555 yes
C(2) C(1) C(14) 111(1) 1_555 1_555 3_555 yes
C(8) C(1) C(14) 111(1) 1_555 1_555 3_555 yes
N(1) C(2) C(1) 113(1) 1_555 1_555 1_555 yes
N(1) C(2) C(3) 120(1) 1_555 1_555 1_555 yes
C(1) C(2) C(3) 126(1) 1_555 1_555 1_555 yes
C(2) C(3) C(4) 121(1) 1_555 1_555 1_555 yes
C(2) C(3) H(3) 118(1) 1_555 1_555 1_555 no
C(4) C(3) H(3) 120(1) 1_555 1_555 1_555 no
C(3) C(4) C(5) 118(1) 1_555 1_555 1_555 yes
C(3) C(4) H(4) 119(1) 1_555 1_555 1_555 no
C(5) C(4) H(4) 121(1) 1_555 1_555 1_555 no
C(4) C(5) C(6) 119(1) 1_555 1_555 1_555 yes
C(4) C(5) H(5) 121(1) 1_555 1_555 1_555 no
C(6) C(5) H(5) 119(1) 1_555 1_555 1_555 no
N(1) C(6) C(5) 121(1) 1_555 1_555 1_555 yes
N(1) C(6) C(7) 115(1) 1_555 1_555 1_555 yes
C(5) C(6) C(7) 122(1) 1_555 1_555 1_555 yes
C(6) C(7) H(7a) 113(1) 1_555 1_555 1_555 no
C(6) C(7) H(7b) 111(2) 1_555 1_555 1_555 no
C(6) C(7) H(7c) 110(1) 1_555 1_555 1_555 no
H(7a) C(7) H(7b) 108(2) 1_555 1_555 1_555 no
H(7a) C(7) H(7c) 107(2) 1_555 1_555 1_555 no
H(7b) C(7) H(7c) 104(2) 1_555 1_555 1_555 no
N(3) C(8) C(1) 115(1) 1_555 1_555 1_555 yes
N(3) C(8) C(9) 124(1) 1_555 1_555 1_555 yes
C(1) C(8) C(9) 120(1) 1_555 1_555 1_555 yes
C(8) C(9) C(10) 115(1) 1_555 1_555 1_555 yes
C(8) C(9) H(9) 122(1) 1_555 1_555 1_555 no
C(10) C(9) H(9) 122(1) 1_555 1_555 1_555 no
C(9) C(10) C(11) 123(1) 1_555 1_555 1_555 yes
C(9) C(10) H(10) 120(2) 1_555 1_555 1_555 no
C(11) C(10) H(10) 115(2) 1_555 1_555 1_555 no
C(10) C(11) C(12) 117(1) 1_555 1_555 1_555 yes
C(10) C(11) H(11) 122(2) 1_555 1_555 1_555 no
C(12) C(11) H(11) 120(2) 1_555 1_555 1_555 no
N(3) C(12) C(11) 121(1) 1_555 1_555 1_555 yes
N(3) C(12) C(13) 118(1) 1_555 1_555 1_555 yes
C(11) C(12) C(13) 120(1) 1_555 1_555 1_555 yes
C(12) C(13) H(13a) 111(1) 1_555 1_555 1_555 no
C(12) C(13) H(13b) 108(1) 1_555 1_555 1_555 no
C(12) C(13) H(13c) 111(1) 1_555 1_555 1_555 no
H(13a) C(13) H(13b) 107(2) 1_555 1_555 1_555 no
H(13a) C(13) H(13c) 110(2) 1_555 1_555 1_555 no
H(13b) C(13) H(13c) 107(2) 1_555 1_555 1_555 no
N(2) C(14) C(1) 115(1) 1_555 1_555 2_555 yes
N(2) C(14) C(15) 122(1) 1_555 1_555 1_555 yes
C(1) C(14) C(15) 122(1) 2_555 1_555 1_555 yes
C(14) C(15) C(16) 118(1) 1_555 1_555 1_555 yes
C(14) C(15) H(15) 120(1) 1_555 1_555 1_555 no
C(16) C(15) H(15) 120(1) 1_555 1_555 1_555 no
C(15) C(16) C(17) 119(1) 1_555 1_555 1_555 yes
C(15) C(16) H(16) 120(2) 1_555 1_555 1_555 no
C(17) C(16) H(16) 119(1) 1_555 1_555 1_555 no
C(16) C(17) C(18) 118(1) 1_555 1_555 1_555 yes
C(16) C(17) H(17) 122(2) 1_555 1_555 1_555 no
C(18) C(17) H(17) 119(2) 1_555 1_555 1_555 no
N(2) C(18) C(17) 121(1) 1_555 1_555 1_555 yes
N(2) C(18) H(18) 118(1) 1_555 1_555 1_555 no
C(17) C(18) H(18) 119(1) 1_555 1_555 1_555 no
C(20) C(19) C(20) 118.500(4) 1_555 1_555 10_755 yes
C(19) C(20) C(21) 119.039(2) 1_555 1_555 1_555 yes
C(20) C(21) C(22) 122.434(1) 1_555 1_555 1_555 yes
C(21) C(22) C(21) 118.112(4) 1_555 1_555 10_755 yes

loop_
_geom_bond_atom_site_label_1
_geom_bond_atom_site_label_2
_geom_bond_distance
_geom_bond_site_symmetry_1
_geom_bond_site_symmetry_2
_geom_bond_publ_flag
Cu O 1.977(9) 1_555 1_555 yes
Cu O 1.90(1) 1_555 2_555 yes
Cu N(1) 1.97(1) 1_555 1_555 yes
Cu N(2) 2.01(1) 1_555 1_555 yes
P(1) F(1) 1.5817(1) 1_555 1_555 yes
P(1) F(1) 1.5817(1) 1_555 7_756 yes
P(1) F(2) 1.587 1_555 1_555 yes
P(1) F(2) 1.587 1_555 7_756 yes
P(1) F(3) 1.582 1_555 1_555 yes
P(1) F(3) 1.582 1_555 7_756 yes
P(2) F(4) 1.212 1_555 1_555 yes
P(2) F(5) 1.4257(1) 1_555 1_555 yes
P(2) F(5) 1.426 1_555 2_555 yes
P(2) F(5) 1.4257(1) 1_555 3_555 yes
P(2) F(6) 1.287 1_555 1_555 yes
O C(1) 1.40(2) 1_555 1_555 yes
N(1) C(2) 1.38(2) 1_555 1_555 yes
N(1) C(6) 1.34(2) 1_555 1_555 yes
N(2) C(14) 1.31(2) 1_555 1_555 yes
N(2) C(18) 1.31(2) 1_555 1_555 yes
N(3) C(8) 1.34(2) 1_555 1_555 yes
N(3) C(12) 1.33(2) 1_555 1_555 yes
C(1) C(2) 1.55(2) 1_555 1_555 yes
C(1) C(8) 1.52(2) 1_555 1_555 yes
C(1) C(14) 1.54(2) 1_555 3_555 yes
C(2) C(3) 1.34(2) 1_555 1_555 yes
C(3) C(4) 1.35(2) 1_555 1_555 yes
C(4) C(5) 1.40(2) 1_555 1_555 yes
C(5) C(6) 1.35(2) 1_555 1_555 yes
C(6) C(7) 1.50(3) 1_555 1_555 yes
C(8) C(9) 1.42(2) 1_555 1_555 yes
C(9) C(10) 1.36(3) 1_555 1_555 yes
C(10) C(11) 1.34(3) 1_555 1_555 yes
C(11) C(12) 1.43(3) 1_555 1_555 yes
C(12) C(13) 1.52(3) 1_555 1_555 yes
C(14) C(15) 1.40(2) 1_555 1_555 yes
C(15) C(16) 1.36(2) 1_555 1_555 yes
C(16) C(17) 1.34(3) 1_555 1_555 yes
C(17) C(18) 1.42(3) 1_555 1_555 yes
C(19) C(20) 1.4950(1) 1_555 1_555 yes
C(19) C(20) 1.4950(1) 1_555 10_755 yes
C(20) C(21) 1.305 1_555 1_555 yes
C(21) C(22) 1.4554(1) 1_555 1_555 yes

loop_
_geom_contact_atom_site_label_1
_geom_contact_atom_site_label_2
_geom_contact_distance
_geom_contact_site_symmetry_1
_geom_contact_site_symmetry_2
_geom_contact_publ_flag
Cu Cl 2.676(6) 1_555 1_555 ?
Cu Cu 3.250(4) 1_555 2_555 ?
Cu Cu 3.250(4) 1_555 3_555 ?
